data_7117184
loop_
_publ_author_name
'Shu-wen An'
'Lei Mei'
'Cong-zhi Wang'
'Chuan-qin Xia'
'Zhi-fang Chai'
'Wei-qun Shi'

_publ_section_title
;
 The first case of actinide triple helices: pH-dependent structural
 evolution and kinetically-controlled transformation of two supramolecular
 conformational isomers
;
_journal_name_full Chem.Commun.
_journal_page_first 8978
_journal_paper_doi 10.1039/C5cc02646F
_journal_volume 51
_journal_year 2015
_chemical_formula_sum 'C26 H18 N2 O9 S U'
_chemical_formula_weight 772.51
_chemical_name_systematic UO2(dbsf)(phen)(H2O)
_chemical_properties_physical 'Heat-sensitive, Light-sensitive'
_space_group_IT_number 14
_symmetry_cell_setting monoclinic
_symmetry_space_group_name_Hall '-P 2ybc'
_symmetry_space_group_name_H-M 'P 1 21/c 1'
_atom_sites_solution_hydrogens geom
_atom_sites_solution_primary direct
_atom_sites_solution_secondary difmap
_audit_block_doi 10.5517/cc147ktr
_audit_creation_method SHELXL-97
_audit_update_record
;
2015-03-26 deposited with the CCDC.
2015-04-10 downloaded from the CCDC.
;
_cell_angle_alpha 90.00
_cell_angle_beta 95.16(3)
_cell_angle_gamma 90.00
_cell_formula_units_Z 4
_cell_length_a 14.395(3)
_cell_length_b 8.6750(17)
_cell_length_c 20.368(4)
_cell_measurement_temperature 293(2)
_cell_volume 2533.2(9)
_computing_structure_refinement 'SHELXL-97 (Sheldrick, 1997)'
_computing_structure_solution 'SHELXS-97 (Sheldrick, 1990)'
_diffrn_ambient_temperature 293(2)
_diffrn_measured_fraction_theta_full 0.988
_diffrn_measured_fraction_theta_max 0.988
_diffrn_radiation_monochromator graphite
_diffrn_radiation_source 'fine-focus sealed tube'
_diffrn_radiation_type MoK\a
_diffrn_radiation_wavelength 0.71073
_diffrn_reflns_av_R_equivalents 0.0000
_diffrn_reflns_av_sigmaI/netI 0.0307
_diffrn_reflns_limit_h_max 17
_diffrn_reflns_limit_h_min 0
_diffrn_reflns_limit_k_max 10
_diffrn_reflns_limit_k_min 0
_diffrn_reflns_limit_l_max 24
_diffrn_reflns_limit_l_min -24
_diffrn_reflns_number 4469
_diffrn_reflns_theta_full 25.12
_diffrn_reflns_theta_max 25.12
_diffrn_reflns_theta_min 2.01
_exptl_absorpt_coefficient_mu 6.549
_exptl_crystal_colour yellow
_exptl_crystal_density_diffrn 2.026
_exptl_crystal_density_method 'not measured'
_exptl_crystal_description block
_exptl_crystal_F_000 1472
_exptl_crystal_preparation Luminescent
_exptl_crystal_recrystallization_method hydrothemal
_refine_diff_density_max 2.397
_refine_diff_density_min -2.247
_refine_diff_density_rms 0.170
_refine_ls_extinction_coef 0.0015(2)
_refine_ls_extinction_expression Fc^*^=kFc[1+0.001xFc^2^\l^3^/sin(2\q)]^-1/4^
_refine_ls_extinction_method SHELXL
_refine_ls_goodness_of_fit_ref 1.037
_refine_ls_hydrogen_treatment mixed
_refine_ls_matrix_type full
_refine_ls_number_parameters 356
_refine_ls_number_reflns 4469
_refine_ls_number_restraints 0
_refine_ls_restrained_S_all 1.037
_refine_ls_R_factor_all 0.0462
_refine_ls_R_factor_gt 0.0400
_refine_ls_shift/su_max 0.002
_refine_ls_shift/su_mean 0.000
_refine_ls_structure_factor_coef Fsqd
_refine_ls_weighting_details 'calc w=1/[\s^2^(Fo^2^)+(0.0788P)^2^+4.6726P] where P=(Fo^2^+2Fc^2^)/3'
_refine_ls_weighting_scheme calc
_refine_ls_wR_factor_gt 0.1074
_refine_ls_wR_factor_ref 0.1113
_reflns_number_gt 3888
_reflns_number_total 4469
_reflns_threshold_expression >2sigma(I)
_cod_data_source_file c5cc02646f2.cif
_cod_data_source_block 2
_cod_original_sg_symbol_H-M P21/c
_cod_database_code 7117184

loop_
_symmetry_equiv_pos_as_xyz
'x, y, z'
'-x, y+1/2, -z+1/2'
'-x, -y, -z'
'x, -y-1/2, z-1/2'

loop_
_atom_site_label
_atom_site_type_symbol
_atom_site_fract_x
_atom_site_fract_y
_atom_site_fract_z
_atom_site_U_iso_or_equiv
_atom_site_adp_type
_atom_site_occupancy
_atom_site_symmetry_multiplicity
_atom_site_calc_flag
_atom_site_refinement_flags
_atom_site_disorder_assembly
_atom_site_disorder_group
U1 U 0.724460(15) 1.73461(3) 0.911236(12) 0.02685(14) Uani 1 1 d . . .
S1 S 0.30850(11) 0.98546(18) 0.87607(8) 0.0309(4) Uani 1 1 d . . .
O3 O 0.3663(3) 0.4043(5) 0.6693(2) 0.0315(10) Uani 1 1 d . . .
O7 O 0.2214(3) 1.0701(6) 0.8687(2) 0.0385(11) Uani 1 1 d . . .
O8 O 0.3273(3) 0.8836(5) 0.9314(2) 0.0392(11) Uani 1 1 d . . .
N1 N 0.9022(4) 1.7993(7) 0.9454(3) 0.0309(12) Uani 1 1 d . . .
N2 N 0.8055(3) 1.6110(6) 1.0199(3) 0.0293(12) Uani 1 1 d . . .
C5 C 0.3997(4) 1.1229(7) 0.8775(3) 0.0280(13) Uani 1 1 d . . .
C3 C 0.5472(5) 1.2179(7) 0.9227(3) 0.0288(14) Uani 1 1 d . . .
H3 H 0.6022 1.2057 0.9498 0.035 Uiso 1 1 calc R . .
C11 C 0.3973(5) 0.7974(8) 0.7925(3) 0.0310(14) Uani 1 1 d . . .
H11 H 0.4530 0.8227 0.8168 0.037 Uiso 1 1 calc R . .
C24 C 0.9493(5) 1.7285(7) 0.9981(4) 0.0300(15) Uani 1 1 d . . .
C2 C 0.5302(4) 1.3533(7) 0.8884(3) 0.0285(14) Uani 1 1 d . . .
C12 C 0.3137(4) 0.8725(7) 0.8042(3) 0.0276(13) Uani 1 1 d . . .
C23 C 1.0467(5) 1.7485(7) 1.0139(4) 0.0355(17) Uani 1 1 d . . .
C4 C 0.4821(4) 1.0998(7) 0.9167(3) 0.0308(14) Uani 1 1 d . . .
H4 H 0.4936 1.0068 0.9386 0.037 Uiso 1 1 calc R . .
C1 C 0.5982(4) 1.4845(7) 0.8950(3) 0.0298(14) Uani 1 1 d . . .
C15 C 0.7558(5) 1.5298(8) 1.0601(3) 0.0332(15) Uani 1 1 d . . .
H15 H 0.6927 1.5136 1.0478 0.040 Uiso 1 1 calc R . .
C18 C 0.9425(5) 1.5695(8) 1.0975(3) 0.0340(15) Uani 1 1 d . . .
C8 C 0.3057(4) 0.5102(8) 0.6627(3) 0.0304(14) Uani 1 1 d . . .
C26 C 1.0419(5) 1.5903(8) 1.1116(4) 0.0401(17) Uani 1 1 d . . .
H26 H 1.0720 1.5454 1.1491 0.048 Uiso 1 1 calc R . .
C16 C 0.7942(5) 1.4679(8) 1.1202(3) 0.0373(16) Uani 1 1 d . . .
H16 H 0.7566 1.4153 1.1475 0.045 Uiso 1 1 calc R . .
C19 C 0.8979(4) 1.6338(7) 1.0399(3) 0.0297(14) Uani 1 1 d . . .
C6 C 0.3820(5) 1.2575(7) 0.8414(4) 0.0346(17) Uani 1 1 d . . .
H6 H 0.3272 1.2694 0.8140 0.042 Uiso 1 1 calc R . .
C14 C 0.2296(5) 0.7278(7) 0.7180(4) 0.0300(15) Uani 1 1 d . . .
H14 H 0.1745 0.7060 0.6923 0.036 Uiso 1 1 calc R . .
C13 C 0.2313(4) 0.8418(7) 0.7659(3) 0.0297(14) Uani 1 1 d . . .
H13 H 0.1775 0.8972 0.7723 0.036 Uiso 1 1 calc R . .
C7 C 0.4480(4) 1.3725(8) 0.8475(3) 0.0346(15) Uani 1 1 d . . .
H7 H 0.4377 1.4639 0.8241 0.042 Uiso 1 1 calc R . .
C9 C 0.3107(4) 0.6461(7) 0.7082(3) 0.0294(14) Uani 1 1 d . . .
C10 C 0.3948(4) 0.6852(8) 0.7441(3) 0.0298(14) Uani 1 1 d . . .
H10 H 0.4496 0.6353 0.7354 0.036 Uiso 1 1 calc R . .
C20 C 0.9504(5) 1.8855(8) 0.9067(4) 0.0378(16) Uani 1 1 d . . .
H20 H 0.9189 1.9326 0.8702 0.045 Uiso 1 1 calc R . .
C22 C 1.0949(5) 1.8425(8) 0.9715(4) 0.0394(17) Uani 1 1 d . . .
H22 H 1.1587 1.8587 0.9798 0.047 Uiso 1 1 calc R . .
C25 C 1.0917(5) 1.6740(9) 1.0712(4) 0.0387(17) Uani 1 1 d . . .
H25 H 1.1559 1.6834 1.0806 0.046 Uiso 1 1 calc R . .
C17 C 0.8876(5) 1.4857(8) 1.1384(3) 0.0374(16) Uani 1 1 d . . .
H17 H 0.9143 1.4426 1.1774 0.045 Uiso 1 1 calc R . .
C21 C 1.0469(5) 1.9086(8) 0.9185(4) 0.0402(17) Uani 1 1 d . . .
H21 H 1.0780 1.9695 0.8899 0.048 Uiso 1 1 calc R . .
O4 O 0.2360(3) 0.4981(5) 0.6195(2) 0.0326(10) Uani 1 1 d . . .
O2 O 0.5802(3) 1.6112(5) 0.8655(2) 0.0343(11) Uani 1 1 d . . .
O6 O 0.7815(3) 1.6564(5) 0.8457(2) 0.0342(11) Uani 1 1 d . . .
O1 O 0.6751(3) 1.4686(5) 0.9307(2) 0.0320(10) Uani 1 1 d . . .
O5 O 0.6631(3) 1.8151(6) 0.9735(2) 0.0354(10) Uani 1 1 d . . .
O1W O 0.9211(9) 1.6900(15) 0.7456(7) 0.145(4) Uani 1 1 d G . .
H1WA H 0.9458 1.7788 0.7493 0.218 Uiso 1 1 d G . .
H1WB H 0.8645 1.6954 0.7543 0.218 Uiso 1 1 d G . .

loop_
_atom_site_aniso_label
_atom_site_aniso_U_11
_atom_site_aniso_U_22
_atom_site_aniso_U_33
_atom_site_aniso_U_23
_atom_site_aniso_U_13
_atom_site_aniso_U_12
U1 0.02175(18) 0.01671(17) 0.04179(19) 0.00110(9) 0.00124(11) -0.00233(8)
S1 0.0291(8) 0.0213(8) 0.0429(9) -0.0040(6) 0.0060(7) -0.0084(6)
O3 0.026(2) 0.021(2) 0.046(3) -0.0060(19) -0.0046(19) 0.0014(19)
O7 0.024(2) 0.031(3) 0.062(3) -0.014(2) 0.010(2) -0.006(2)
O8 0.046(3) 0.027(3) 0.045(3) 0.002(2) 0.005(2) -0.014(2)
N1 0.025(3) 0.024(3) 0.044(3) 0.001(2) 0.003(2) -0.003(2)
N2 0.022(3) 0.019(3) 0.045(3) 0.000(2) -0.003(2) -0.002(2)
C5 0.026(3) 0.019(3) 0.039(3) -0.006(3) 0.005(3) -0.003(3)
C3 0.025(3) 0.021(3) 0.039(4) -0.001(3) 0.000(3) -0.002(3)
C11 0.027(3) 0.019(3) 0.046(4) 0.000(3) -0.001(3) -0.006(3)
C24 0.026(4) 0.020(3) 0.044(4) -0.005(3) 0.004(3) -0.002(3)
C2 0.022(3) 0.021(3) 0.041(4) -0.003(3) 0.000(3) -0.003(3)
C12 0.027(3) 0.014(3) 0.042(3) 0.001(2) 0.003(3) -0.003(2)
C23 0.023(4) 0.031(4) 0.051(4) -0.014(3) -0.003(3) -0.001(3)
C4 0.032(3) 0.020(3) 0.040(4) 0.001(3) 0.004(3) -0.005(3)
C1 0.027(3) 0.023(3) 0.040(3) 0.001(3) 0.006(3) -0.002(3)
C15 0.030(3) 0.027(4) 0.043(4) 0.002(3) -0.002(3) -0.008(3)
C18 0.033(3) 0.027(4) 0.040(4) -0.002(3) -0.006(3) 0.001(3)
C8 0.026(3) 0.027(4) 0.039(3) 0.006(3) 0.006(3) 0.004(3)
C26 0.036(4) 0.032(4) 0.050(4) -0.007(3) -0.011(3) 0.010(3)
C16 0.047(4) 0.023(4) 0.042(4) 0.005(3) -0.001(3) -0.005(3)
C19 0.026(3) 0.019(3) 0.043(4) -0.007(3) 0.002(3) -0.001(3)
C6 0.023(4) 0.019(4) 0.061(5) 0.002(3) 0.000(3) -0.003(2)
C14 0.028(4) 0.017(3) 0.045(4) -0.002(3) -0.002(3) 0.000(3)
C13 0.023(3) 0.019(3) 0.047(4) 0.005(3) -0.002(3) 0.001(3)
C7 0.030(3) 0.020(3) 0.052(4) 0.003(3) -0.005(3) 0.000(3)
C9 0.032(3) 0.017(3) 0.039(3) 0.003(3) 0.000(3) -0.001(3)
C10 0.025(3) 0.022(3) 0.042(4) 0.005(3) 0.002(3) 0.000(3)
C20 0.032(4) 0.029(4) 0.052(4) 0.003(3) 0.004(3) -0.008(3)
C22 0.022(3) 0.036(4) 0.061(5) -0.015(3) 0.008(3) -0.011(3)
C25 0.023(3) 0.042(4) 0.049(4) -0.013(3) -0.009(3) 0.003(3)
C17 0.045(4) 0.025(4) 0.040(4) -0.002(3) -0.007(3) 0.002(3)
C21 0.028(3) 0.032(4) 0.061(5) 0.001(3) 0.008(3) -0.006(3)
O4 0.030(2) 0.021(2) 0.045(3) -0.0053(19) -0.004(2) 0.0069(19)
O2 0.025(2) 0.018(2) 0.059(3) 0.003(2) -0.007(2) -0.0068(18)
O6 0.028(2) 0.024(3) 0.050(3) -0.004(2) -0.003(2) -0.0046(19)
O1 0.025(2) 0.021(2) 0.049(3) 0.0027(19) -0.004(2) -0.0056(18)
O5 0.033(3) 0.022(2) 0.050(3) 0.006(2) 0.001(2) 0.001(2)
O1W 0.123(9) 0.152(10) 0.160(11) 0.043(10) 0.007(8) -0.019(8)

loop_
_atom_type_symbol
_atom_type_description
_atom_type_scat_dispersion_real
_atom_type_scat_dispersion_imag
_atom_type_scat_source
C C 0.0033 0.0016 'International Tables Vol C Tables 4.2.6.8 and 6.1.1.4'
H H 0.0000 0.0000 'International Tables Vol C Tables 4.2.6.8 and 6.1.1.4'
N N 0.0061 0.0033 'International Tables Vol C Tables 4.2.6.8 and 6.1.1.4'
O O 0.0106 0.0060 'International Tables Vol C Tables 4.2.6.8 and 6.1.1.4'
S S 0.1246 0.1234 'International Tables Vol C Tables 4.2.6.8 and 6.1.1.4'
U U -9.6767 9.6646 'International Tables Vol C Tables 4.2.6.8 and 6.1.1.4'

loop_
_geom_angle_atom_site_label_1
_geom_angle_atom_site_label_2
_geom_angle_atom_site_label_3
_geom_angle
_geom_angle_site_symmetry_1
_geom_angle_site_symmetry_3
O5 U1 O6 177.12(19) . .
O5 U1 O2 89.10(19) . .
O6 U1 O2 88.89(18) . .
O5 U1 O4 87.53(19) . 2_666
O6 U1 O4 91.76(19) . 2_666
O2 U1 O4 121.32(14) . 2_666
O5 U1 O1 94.92(19) . .
O6 U1 O1 85.52(18) . .
O2 U1 O1 53.27(14) . .
O4 U1 O1 173.90(14) 2_666 .
O5 U1 O3 88.43(18) . 2_666
O6 U1 O3 88.91(18) . 2_666
O2 U1 O3 68.29(15) . 2_666
O4 U1 O3 53.06(14) 2_666 2_666
O1 U1 O3 121.33(14) . 2_666
O5 U1 N2 76.62(19) . .
O6 U1 N2 106.12(18) . .
O2 U1 N2 116.00(15) . .
O4 U1 N2 119.93(15) 2_666 .
O1 U1 N2 66.12(15) . .
O3 U1 N2 164.15(16) 2_666 .
O5 U1 N1 105.2(2) . .
O6 U1 N1 77.06(18) . .
O2 U1 N1 163.63(17) . .
O4 U1 N1 68.22(16) 2_666 .
O1 U1 N1 116.29(16) . .
O3 U1 N1 119.04(16) 2_666 .
N2 U1 N1 61.41(16) . .
O5 U1 C1 91.7(2) . .
O6 U1 C1 87.41(19) . .
O2 U1 C1 26.55(16) . .
O4 U1 C1 147.84(16) 2_666 .
O1 U1 C1 26.73(16) . .
O3 U1 C1 94.77(17) 2_666 .
N2 U1 C1 90.98(17) . .
N1 U1 C1 141.95(18) . .
O5 U1 C8 89.1(2) . 2_666
O6 U1 C8 89.0(2) . 2_666
O2 U1 C8 94.75(16) . 2_666
O4 U1 C8 26.67(15) 2_666 2_666
O1 U1 C8 147.57(16) . 2_666
O3 U1 C8 26.46(15) 2_666 2_666
N2 U1 C8 145.42(17) . 2_666
N1 U1 C8 93.38(18) . 2_666
C1 U1 C8 121.20(18) . 2_666
O8 S1 O7 119.5(3) . .
O8 S1 C12 106.8(3) . .
O7 S1 C12 107.2(3) . .
O8 S1 C5 108.3(3) . .
O7 S1 C5 107.1(3) . .
C12 S1 C5 107.5(3) . .
C8 O3 U1 92.4(4) . 2_636
C20 N1 C24 118.1(6) . .
C20 N1 U1 120.5(4) . .
C24 N1 U1 120.8(4) . .
C15 N2 C19 116.9(6) . .
C15 N2 U1 120.5(4) . .
C19 N2 U1 122.4(4) . .
C4 C5 C6 122.2(6) . .
C4 C5 S1 120.5(5) . .
C6 C5 S1 117.2(5) . .
C2 C3 C4 119.9(6) . .
C10 C11 C12 118.6(6) . .
N1 C24 C23 122.4(6) . .
N1 C24 C19 118.6(6) . .
C23 C24 C19 119.0(7) . .
C3 C2 C7 120.4(6) . .
C3 C2 C1 121.2(6) . .
C7 C2 C1 118.4(6) . .
C13 C12 C11 121.1(6) . .
C13 C12 S1 118.3(5) . .
C11 C12 S1 119.9(5) . .
C22 C23 C24 117.4(7) . .
C22 C23 C25 123.0(7) . .
C24 C23 C25 119.6(7) . .
C5 C4 C3 118.8(6) . .
O2 C1 O1 119.5(6) . .
O2 C1 C2 120.8(6) . .
O1 C1 C2 119.7(6) . .
O2 C1 U1 59.5(3) . .
O1 C1 U1 60.1(3) . .
C2 C1 U1 178.3(5) . .
N2 C15 C16 123.0(6) . .
C19 C18 C17 117.6(6) . .
C19 C18 C26 119.2(6) . .
C17 C18 C26 123.2(6) . .
O3 C8 O4 120.4(6) . .
O3 C8 C9 120.7(6) . .
O4 C8 C9 118.8(6) . .
O3 C8 U1 61.1(3) . 2_636
O4 C8 U1 59.5(3) . 2_636
C9 C8 U1 171.1(4) . 2_636
C25 C26 C18 121.1(7) . .
C17 C16 C15 119.5(7) . .
N2 C19 C18 123.5(6) . .
N2 C19 C24 116.3(6) . .
C18 C19 C24 120.2(6) . .
C7 C6 C5 118.0(7) . .
C13 C14 C9 120.0(6) . .
C12 C13 C14 119.5(6) . .
C6 C7 C2 120.6(6) . .
C14 C9 C10 119.9(6) . .
C14 C9 C8 119.6(6) . .
C10 C9 C8 120.3(6) . .
C11 C10 C9 120.5(6) . .
N1 C20 C21 122.8(7) . .
C21 C22 C23 119.2(6) . .
C26 C25 C23 120.7(6) . .
C16 C17 C18 119.3(6) . .
C22 C21 C20 120.1(7) . .
C8 O4 U1 93.8(4) . 2_636
C1 O2 U1 93.9(4) . .
C1 O1 U1 93.2(4) . .

loop_
_geom_bond_atom_site_label_1
_geom_bond_atom_site_label_2
_geom_bond_distance
_geom_bond_site_symmetry_2
U1 O5 1.754(5) .
U1 O6 1.764(4) .
U1 O2 2.445(4) .
U1 O4 2.450(4) 2_666
U1 O1 2.457(4) .
U1 O3 2.486(4) 2_666
U1 N2 2.636(5) .
U1 N1 2.650(5) .
U1 C1 2.831(6) .
U1 C8 2.837(7) 2_666
S1 O8 1.438(5) .
S1 O7 1.449(5) .
S1 C12 1.768(6) .
S1 C5 1.771(6) .
O3 C8 1.265(7) .
O3 U1 2.486(4) 2_636
N1 C20 1.328(8) .
N1 C24 1.362(9) .
N2 C15 1.336(8) .
N2 C19 1.370(8) .
C5 C4 1.384(9) .
C5 C6 1.391(9) .
C3 C2 1.377(9) .
C3 C4 1.386(9) .
C11 C10 1.384(10) .
C11 C12 1.407(9) .
C24 C23 1.421(10) .
C24 C19 1.436(9) .
C2 C7 1.396(9) .
C2 C1 1.499(9) .
C12 C13 1.386(8) .
C23 C22 1.415(11) .
C23 C25 1.436(11) .
C1 O2 1.268(8) .
C1 O1 1.275(7) .
C15 C16 1.404(10) .
C18 C19 1.401(9) .
C18 C17 1.402(10) .
C18 C26 1.444(9) .
C8 O4 1.276(7) .
C8 C9 1.498(9) .
C8 U1 2.837(7) 2_636
C26 C25 1.351(11) .
C16 C17 1.371(10) .
C6 C7 1.375(9) .
C14 C13 1.388(9) .
C14 C9 1.394(9) .
C9 C10 1.399(9) .
C20 C21 1.402(9) .
C22 C21 1.354(10) .
O4 U1 2.450(4) 2_636
